data_4346299
loop_
_publ_author_name
'Boiocchi, Massimo'
'Ciarrocchi, Carlo'
'Fabbrizzi, Luigi'
'Licchelli, Maurizio'
'Mangano, Carlo'
'Poggi, Antonio'
'V\'azquez L\'opez, Miguel'

_publ_contact_author
;
  Luigi Fabbrizzi
  Dipartimento di Chimica 
  University of Pavia
  via Taramelli 12, I-27100 Pavia, ITALY
;
_publ_section_title
;
 Copper(II) Complexes of Cyclams Containing Nitrophenyl Substituents:
 Push-Pull Behavior and Scorpionate Coordination of the Nitro Group.
;
_journal_issue 21
_journal_name_full 'Inorganic chemistry'
_journal_page_first 10197
_journal_page_last 10207
_journal_paper_doi 10.1021/acs.inorgchem.5b01273
_journal_volume 54
_journal_year 2015
_chemical_formula_moiety 'C16 H26 Cu N6 O4, C2 H3 N, 2(Cl O4)'
_chemical_formula_sum 'C18 H29 Cl2 Cu N7 O12'
_chemical_formula_weight 669.93
_chemical_name_common
;
trans-III-(RRSS)-(1-(2,4-dinitrophenyl)-1,4,8,11-tetra-azacyclotetradecane)
-copper(ii) diperchlorate acetonitril solvate
;
_space_group_IT_number 2
_space_group_name_Hall '-P 1'
_space_group_name_H-M_alt 'P -1'
_symmetry_cell_setting triclinic
_symmetry_Int_Tables_number 2
_symmetry_space_group_name_Hall '-P 1'
_symmetry_space_group_name_H-M 'P -1'
_atom_sites_solution_hydrogens geom
_atom_sites_solution_primary direct
_atom_sites_solution_secondary difmap
_audit_creation_method SHELXL-97
_cell_angle_alpha 79.894(12)
_cell_angle_beta 83.490(16)
_cell_angle_gamma 79.058(17)
_cell_formula_units_Z 2
_cell_length_a 8.034(2)
_cell_length_b 9.4515(17)
_cell_length_c 18.277(3)
_cell_measurement_reflns_used 25
_cell_measurement_temperature 293(2)
_cell_measurement_theta_max 15
_cell_measurement_theta_min 6
_cell_volume 1336.9(5)
_computing_cell_refinement 'CAD4 Express (Enraf Nonius, 1994)'
_computing_data_collection 'CAD4 Express (Enraf Nonius, 1994)'
_computing_data_reduction 'PROFIT (Streltsov & Zavodnik, 1989)'
_computing_molecular_graphics 'MERCURY (Macrae et al.2008)'
_computing_publication_material 'WinGX publication routines (Farrugia, 1999)'
_computing_structure_refinement 'SHELXL-97 (Sheldrick, 2008)'
_computing_structure_solution 'SIR-97 (Altomare et al., 1999)'
_diffrn_ambient_temperature 293(2)
_diffrn_measured_fraction_theta_full 0.998
_diffrn_measured_fraction_theta_max 0.998
_diffrn_measurement_device_type 'Enraf-Nonius CAD4'
_diffrn_measurement_method 'profiled omega scans'
_diffrn_radiation_monochromator graphite
_diffrn_radiation_source 'fine-focus sealed tube'
_diffrn_radiation_type MoK\a
_diffrn_radiation_wavelength 0.71073
_diffrn_reflns_av_R_equivalents 0.0421
_diffrn_reflns_av_sigmaI/netI 0.0691
_diffrn_reflns_limit_h_max 9
_diffrn_reflns_limit_h_min 0
_diffrn_reflns_limit_k_max 11
_diffrn_reflns_limit_k_min -11
_diffrn_reflns_limit_l_max 21
_diffrn_reflns_limit_l_min -21
_diffrn_reflns_number 5101
_diffrn_reflns_theta_full 25.00
_diffrn_reflns_theta_max 25.00
_diffrn_reflns_theta_min 1.14
_diffrn_standards_decay_% 0
_diffrn_standards_interval_time 300
_diffrn_standards_number 3
_exptl_absorpt_coefficient_mu 1.090
_exptl_absorpt_correction_T_max 0.996
_exptl_absorpt_correction_T_min 0.767
_exptl_absorpt_correction_type psi-scan
_exptl_absorpt_process_details
;
North A.C.T., Phillips D.C. & Mathews F.S. (1968) Acta. Cryst. A24, 351.
;
_exptl_crystal_colour VIOLET
_exptl_crystal_density_diffrn 1.664
_exptl_crystal_density_method 'not measured'
_exptl_crystal_description 'PLATY PRISM'
_exptl_crystal_F_000 690
_exptl_crystal_size_max 0.51
_exptl_crystal_size_mid 0.14
_exptl_crystal_size_min 0.04
_refine_diff_density_max 0.613
_refine_diff_density_min -0.704
_refine_diff_density_rms 0.107
_refine_ls_extinction_method none
_refine_ls_goodness_of_fit_ref 1.145
_refine_ls_hydrogen_treatment constr
_refine_ls_matrix_type full
_refine_ls_number_parameters 362
_refine_ls_number_reflns 4705
_refine_ls_number_restraints 0
_refine_ls_restrained_S_all 1.145
_refine_ls_R_factor_all 0.1030
_refine_ls_R_factor_gt 0.0761
_refine_ls_shift/su_max 0.002
_refine_ls_shift/su_mean 0.000
_refine_ls_structure_factor_coef Fsqd
_refine_ls_weighting_details 'calc w=1/[\s^2^(Fo^2^)+(0.0468P)^2^+5.5313P] where P=(Fo^2^+2Fc^2^)/3'
_refine_ls_weighting_scheme calc
_refine_ls_wR_factor_gt 0.1605
_refine_ls_wR_factor_ref 0.1846
_reflns_number_gt 3676
_reflns_number_total 4705
_reflns_threshold_expression >2\s(I)
_cod_data_source_file ic5b01273_si_002.cif
_cod_data_source_block TRANS_III_CuII(4)_2(ClO4)_MeCN
_cod_database_code 4346299

loop_
_symmetry_equiv_pos_as_xyz
'x, y, z'
'-x, -y, -z'

loop_
_atom_site_label
_atom_site_type_symbol
_atom_site_fract_x
_atom_site_fract_y
_atom_site_fract_z
_atom_site_U_iso_or_equiv
_atom_site_adp_type
_atom_site_occupancy
_atom_site_symmetry_multiplicity
_atom_site_calc_flag
_atom_site_refinement_flags
Cu1 Cu 0.25257(10) 0.76980(8) 0.28051(4) 0.0316(2) Uani 1 1 d .
C1 C -0.0336(8) 0.6803(8) 0.2204(4) 0.0412(16) Uani 1 1 d .
H1A H -0.1015 0.7638 0.2401 0.049 Uiso 1 1 calc R
H1B H -0.0907 0.6631 0.1796 0.049 Uiso 1 1 calc R
C2 C -0.0268(9) 0.5489(8) 0.2807(4) 0.0382(16) Uani 1 1 d .
H2A H 0.0614 0.4719 0.2653 0.046 Uiso 1 1 calc R
H2B H -0.1343 0.5143 0.2855 0.046 Uiso 1 1 calc R
C3 C 0.0078(9) 0.5759(8) 0.3564(4) 0.0436(17) Uani 1 1 d .
H3A H -0.0710 0.6605 0.3697 0.052 Uiso 1 1 calc R
H3B H -0.0103 0.4924 0.3937 0.052 Uiso 1 1 calc R
C4 C 0.2228(10) 0.6264(9) 0.4300(4) 0.0489(19) Uani 1 1 d .
H4A H 0.2256 0.5373 0.4659 0.059 Uiso 1 1 calc R
H4B H 0.1354 0.7011 0.4480 0.059 Uiso 1 1 calc R
C5 C 0.3937(10) 0.6747(9) 0.4204(4) 0.0501(19) Uani 1 1 d .
H5A H 0.4198 0.6981 0.4669 0.060 Uiso 1 1 calc R
H5B H 0.4821 0.5972 0.4057 0.060 Uiso 1 1 calc R
C6 C 0.5520(10) 0.8505(10) 0.3398(5) 0.057(2) Uani 1 1 d .
H6A H 0.6306 0.7714 0.3208 0.068 Uiso 1 1 calc R
H6B H 0.5972 0.8703 0.3833 0.068 Uiso 1 1 calc R
C7 C 0.5391(11) 0.9843(10) 0.2812(5) 0.060(2) Uani 1 1 d .
H7A H 0.4518 1.0593 0.2990 0.072 Uiso 1 1 calc R
H7B H 0.6461 1.0199 0.2754 0.072 Uiso 1 1 calc R
C8 C 0.4989(10) 0.9642(9) 0.2059(4) 0.0503(19) Uani 1 1 d .
H8A H 0.5141 1.0504 0.1700 0.060 Uiso 1 1 calc R
H8B H 0.5772 0.8817 0.1899 0.060 Uiso 1 1 calc R
C9 C 0.2788(10) 0.9243(8) 0.1331(4) 0.0453(17) Uani 1 1 d .
H9A H 0.3689 0.8578 0.1105 0.054 Uiso 1 1 calc R
H9B H 0.2667 1.0185 0.1011 0.054 Uiso 1 1 calc R
C10 C 0.1149(9) 0.8666(7) 0.1424(4) 0.0409(16) Uani 1 1 d .
H10A H 0.0815 0.8596 0.0939 0.049 Uiso 1 1 calc R
H10B H 0.0257 0.9326 0.1658 0.049 Uiso 1 1 calc R
C11 C 0.2245(8) 0.6067(7) 0.1439(3) 0.0308(14) Uani 1 1 d .
C12 C 0.3699(8) 0.5050(7) 0.1616(3) 0.0317(14) Uani 1 1 d .
C13 C 0.4377(8) 0.3953(7) 0.1195(4) 0.0364(15) Uani 1 1 d .
H13 H 0.5315 0.3254 0.1336 0.044 Uiso 1 1 calc R
C14 C 0.3602(9) 0.3943(8) 0.0563(4) 0.0389(16) Uani 1 1 d .
C15 C 0.2202(9) 0.4945(8) 0.0347(4) 0.0434(17) Uani 1 1 d .
H15 H 0.1725 0.4933 -0.0091 0.052 Uiso 1 1 calc R
C16 C 0.1521(8) 0.5974(8) 0.0803(4) 0.0390(16) Uani 1 1 d .
H16 H 0.0539 0.6628 0.0675 0.047 Uiso 1 1 calc R
C17 C -0.0692(9) 1.0279(8) 0.3495(4) 0.0420(17) Uani 1 1 d .
C18 C -0.1745(11) 1.1523(9) 0.3780(6) 0.067(3) Uani 1 1 d .
H18A H -0.1696 1.2388 0.3419 0.100 Uiso 1 1 calc R
H18B H -0.1334 1.1642 0.4235 0.100 Uiso 1 1 calc R
H18C H -0.2899 1.1363 0.3875 0.100 Uiso 1 1 calc R
N1 N 0.1382(6) 0.7172(6) 0.1902(3) 0.0321(12) Uani 1 1 d .
N2 N 0.1859(7) 0.6009(6) 0.3558(3) 0.0365(13) Uani 1 1 d .
H2N H 0.2566 0.5181 0.3458 0.044 Uiso 1 1 d R
N3 N 0.3855(7) 0.8052(7) 0.3619(3) 0.0428(14) Uani 1 1 d .
H3N H 0.3069 0.8761 0.3785 0.051 Uiso 1 1 d R
N4 N 0.3201(7) 0.9385(6) 0.2076(3) 0.0377(13) Uani 1 1 d .
H4N H 0.2498 1.0207 0.2165 0.045 Uiso 1 1 d R
N5 N 0.4687(7) 0.5046(6) 0.2239(3) 0.0365(13) Uani 1 1 d .
N6 N 0.4290(9) 0.2807(7) 0.0096(4) 0.0502(16) Uani 1 1 d .
N7 N 0.0105(8) 0.9303(7) 0.3265(4) 0.0491(16) Uani 1 1 d .
O1 O 0.5043(6) 0.6222(6) 0.2306(3) 0.0495(13) Uani 1 1 d .
O2 O 0.5089(8) 0.3912(6) 0.2650(3) 0.0618(16) Uani 1 1 d .
O3 O 0.5532(9) 0.1926(7) 0.0295(4) 0.077(2) Uani 1 1 d .
O4 O 0.3614(9) 0.2806(8) -0.0454(4) 0.081(2) Uani 1 1 d .
Cl1 Cl 0.2698(2) 1.1930(2) 0.44030(11) 0.0501(5) Uani 1 1 d .
O5 O 0.2851(19) 1.0455(9) 0.4535(5) 0.176(6) Uani 1 1 d .
O6 O 0.2101(10) 1.2468(9) 0.3698(4) 0.103(3) Uani 1 1 d .
O7 O 0.1635(12) 1.2509(10) 0.4964(5) 0.123(3) Uani 1 1 d .
O8 O 0.4236(12) 1.2366(17) 0.4383(6) 0.185(6) Uani 1 1 d .
Cl2 Cl -0.0674(2) 1.26388(19) 0.14759(10) 0.0430(4) Uani 1 1 d .
O9 O 0.0729(7) 1.2367(6) 0.1932(3) 0.0660(17) Uani 1 1 d .
O10 O -0.0043(8) 1.2367(7) 0.0745(3) 0.0665(17) Uani 1 1 d .
O11 O -0.1834(8) 1.1688(7) 0.1783(4) 0.0711(18) Uani 1 1 d .
O12 O -0.1530(7) 1.4125(6) 0.1443(3) 0.0571(14) Uani 1 1 d .

loop_
_atom_site_aniso_label
_atom_site_aniso_U_11
_atom_site_aniso_U_22
_atom_site_aniso_U_33
_atom_site_aniso_U_23
_atom_site_aniso_U_13
_atom_site_aniso_U_12
Cu1 0.0285(4) 0.0332(4) 0.0355(4) -0.0104(3) -0.0010(3) -0.0075(3)
C1 0.027(3) 0.049(4) 0.053(4) -0.018(3) -0.002(3) -0.011(3)
C2 0.040(4) 0.046(4) 0.035(4) -0.017(3) 0.007(3) -0.019(3)
C3 0.039(4) 0.045(4) 0.049(4) -0.008(3) 0.003(3) -0.017(3)
C4 0.058(5) 0.054(5) 0.037(4) -0.008(3) 0.001(3) -0.017(4)
C5 0.058(5) 0.055(5) 0.039(4) -0.001(4) -0.018(4) -0.014(4)
C6 0.037(4) 0.078(6) 0.063(5) -0.029(5) -0.003(4) -0.015(4)
C7 0.052(5) 0.080(6) 0.057(5) -0.013(5) -0.002(4) -0.037(5)
C8 0.043(4) 0.055(5) 0.057(5) -0.012(4) 0.006(4) -0.021(4)
C9 0.051(4) 0.042(4) 0.043(4) -0.010(3) -0.001(3) -0.007(3)
C10 0.047(4) 0.036(4) 0.038(4) -0.006(3) -0.011(3) 0.001(3)
C11 0.035(3) 0.035(3) 0.027(3) -0.011(3) 0.000(3) -0.013(3)
C12 0.036(4) 0.034(3) 0.027(3) -0.006(3) 0.001(3) -0.013(3)
C13 0.034(4) 0.034(4) 0.040(4) -0.007(3) 0.007(3) -0.006(3)
C14 0.041(4) 0.042(4) 0.039(4) -0.022(3) 0.013(3) -0.015(3)
C15 0.045(4) 0.058(5) 0.034(4) -0.015(3) 0.000(3) -0.021(4)
C16 0.030(3) 0.050(4) 0.038(4) -0.015(3) -0.001(3) -0.002(3)
C17 0.036(4) 0.048(4) 0.043(4) -0.005(3) -0.003(3) -0.014(3)
C18 0.056(5) 0.057(5) 0.089(7) -0.036(5) 0.005(5) -0.002(4)
N1 0.029(3) 0.033(3) 0.034(3) -0.010(2) -0.001(2) -0.002(2)
N2 0.037(3) 0.038(3) 0.037(3) -0.012(3) -0.002(2) -0.006(2)
N3 0.032(3) 0.048(4) 0.052(4) -0.020(3) 0.002(3) -0.010(3)
N4 0.040(3) 0.033(3) 0.040(3) -0.009(2) 0.002(3) -0.006(2)
N5 0.032(3) 0.047(4) 0.030(3) -0.015(3) 0.000(2) 0.001(3)
N6 0.063(4) 0.046(4) 0.045(4) -0.024(3) 0.015(3) -0.012(3)
N7 0.042(4) 0.052(4) 0.051(4) -0.012(3) 0.009(3) -0.008(3)
O1 0.038(3) 0.054(3) 0.063(3) -0.031(3) -0.011(2) 0.000(2)
O2 0.073(4) 0.054(4) 0.051(3) 0.002(3) -0.019(3) 0.008(3)
O3 0.094(5) 0.069(4) 0.066(4) -0.043(4) -0.005(4) 0.016(4)
O4 0.093(5) 0.092(5) 0.068(4) -0.050(4) -0.009(4) -0.005(4)
Cl1 0.0486(11) 0.0493(11) 0.0534(11) -0.0182(9) -0.0062(9) -0.0003(8)
O5 0.355(18) 0.053(5) 0.098(7) -0.007(5) 0.003(9) 0.000(8)
O6 0.095(6) 0.129(7) 0.078(5) 0.000(5) -0.037(4) 0.001(5)
O7 0.125(7) 0.122(7) 0.102(6) -0.029(5) 0.054(5) 0.006(6)
O8 0.086(7) 0.38(2) 0.127(8) -0.095(10) -0.003(6) -0.097(9)
Cl2 0.0418(10) 0.0394(9) 0.0478(10) -0.0047(8) -0.0036(8) -0.0097(7)
O9 0.061(4) 0.057(4) 0.081(4) -0.010(3) -0.028(3) -0.001(3)
O10 0.074(4) 0.072(4) 0.050(3) -0.016(3) 0.003(3) -0.005(3)
O11 0.060(4) 0.058(4) 0.091(5) 0.005(3) 0.005(3) -0.021(3)
O12 0.057(3) 0.040(3) 0.073(4) -0.011(3) -0.004(3) -0.001(3)

loop_
_atom_type_symbol
_atom_type_description
_atom_type_scat_dispersion_real
_atom_type_scat_dispersion_imag
_atom_type_scat_source
C C 0.0033 0.0016 'International Tables Vol C Tables 4.2.6.8 and 6.1.1.4'
H H 0.0000 0.0000 'International Tables Vol C Tables 4.2.6.8 and 6.1.1.4'
Cu Cu 0.3201 1.2651 'International Tables Vol C Tables 4.2.6.8 and 6.1.1.4'
Cl Cl 0.1484 0.1585 'International Tables Vol C Tables 4.2.6.8 and 6.1.1.4'
N N 0.0061 0.0033 'International Tables Vol C Tables 4.2.6.8 and 6.1.1.4'
O O 0.0106 0.0060 'International Tables Vol C Tables 4.2.6.8 and 6.1.1.4'

loop_
_geom_angle_atom_site_label_1
_geom_angle_atom_site_label_2
_geom_angle_atom_site_label_3
_geom_angle
N4 Cu1 N2 178.9(2)
N4 Cu1 N3 93.4(2)
N2 Cu1 N3 85.5(2)
N4 Cu1 N1 86.4(2)
N2 Cu1 N1 94.7(2)
N3 Cu1 N1 173.5(2)
N4 Cu1 N7 89.6(2)
N2 Cu1 N7 90.1(2)
N3 Cu1 N7 89.0(2)
N1 Cu1 N7 97.5(2)
N4 Cu1 O1 86.8(2)
N2 Cu1 O1 93.5(2)
N3 Cu1 O1 90.1(2)
N1 Cu1 O1 83.43(18)
N7 Cu1 O1 176.2(2)
C2 C1 N1 114.2(6)
C2 C1 H1A 108.7
N1 C1 H1A 108.7
C2 C1 H1B 108.7
N1 C1 H1B 108.7
H1A C1 H1B 107.6
C1 C2 C3 114.6(6)
C1 C2 H2A 108.6
C3 C2 H2A 108.6
C1 C2 H2B 108.6
C3 C2 H2B 108.6
H2A C2 H2B 107.6
N2 C3 C2 110.9(5)
N2 C3 H3A 109.5
C2 C3 H3A 109.5
N2 C3 H3B 109.5
C2 C3 H3B 109.5
H3A C3 H3B 108.0
N2 C4 C5 107.4(6)
N2 C4 H4A 110.2
C5 C4 H4A 110.2
N2 C4 H4B 110.2
C5 C4 H4B 110.2
H4A C4 H4B 108.5
N3 C5 C4 108.0(6)
N3 C5 H5A 110.1
C4 C5 H5A 110.1
N3 C5 H5B 110.1
C4 C5 H5B 110.1
H5A C5 H5B 108.4
N3 C6 C7 111.7(7)
N3 C6 H6A 109.3
C7 C6 H6A 109.3
N3 C6 H6B 109.3
C7 C6 H6B 109.3
H6A C6 H6B 107.9
C8 C7 C6 115.8(7)
C8 C7 H7A 108.3
C6 C7 H7A 108.3
C8 C7 H7B 108.3
C6 C7 H7B 108.3
H7A C7 H7B 107.4
N4 C8 C7 111.3(6)
N4 C8 H8A 109.4
C7 C8 H8A 109.4
N4 C8 H8B 109.4
C7 C8 H8B 109.4
H8A C8 H8B 108.0
N4 C9 C10 107.7(6)
N4 C9 H9A 110.2
C10 C9 H9A 110.2
N4 C9 H9B 110.2
C10 C9 H9B 110.2
H9A C9 H9B 108.5
C9 C10 N1 109.3(6)
C9 C10 H10A 109.8
N1 C10 H10A 109.8
C9 C10 H10B 109.8
N1 C10 H10B 109.8
H10A C10 H10B 108.3
C16 C11 C12 116.8(6)
C16 C11 N1 118.3(6)
C12 C11 N1 124.8(5)
C13 C12 C11 122.6(6)
C13 C12 N5 113.3(6)
C11 C12 N5 124.1(5)
C14 C13 C12 117.2(6)
C14 C13 H13 121.4
C12 C13 H13 121.4
C15 C14 C13 122.8(6)
C15 C14 N6 118.2(7)
C13 C14 N6 119.0(7)
C14 C15 C16 118.0(6)
C14 C15 H15 121.0
C16 C15 H15 121.0
C11 C16 C15 122.5(7)
C11 C16 H16 118.7
C15 C16 H16 118.7
N7 C17 C18 178.7(8)
C17 C18 H18A 109.5
C17 C18 H18B 109.5
H18A C18 H18B 109.5
C17 C18 H18C 109.5
H18A C18 H18C 109.5
H18B C18 H18C 109.5
C11 N1 C1 108.4(5)
C11 N1 C10 109.3(5)
C1 N1 C10 109.4(5)
C11 N1 Cu1 123.0(4)
C1 N1 Cu1 107.5(4)
C10 N1 Cu1 98.5(4)
C4 N2 C3 111.7(5)
C4 N2 Cu1 106.4(4)
C3 N2 Cu1 116.1(4)
C4 N2 H2N 107.2
C3 N2 H2N 107.4
Cu1 N2 H2N 107.7
C6 N3 C5 113.0(6)
C6 N3 Cu1 118.0(5)
C5 N3 Cu1 107.1(4)
C6 N3 H3N 112.7
C5 N3 H3N 107.6
Cu1 N3 H3N 96.9
C9 N4 C8 111.2(5)
C9 N4 Cu1 108.2(4)
C8 N4 Cu1 117.4(5)
C9 N4 H4N 102.3
C8 N4 H4N 107.8
Cu1 N4 H4N 108.9
O2 N5 O1 124.7(6)
O2 N5 C12 118.8(6)
O1 N5 C12 116.5(6)
O4 N6 O3 123.9(7)
O4 N6 C14 118.8(7)
O3 N6 C14 117.4(7)
C17 N7 Cu1 160.6(6)
N5 O1 Cu1 108.5(4)
O5 Cl1 O8 111.8(9)
O5 Cl1 O7 109.3(6)
O8 Cl1 O7 108.2(7)
O5 Cl1 O6 109.5(6)
O8 Cl1 O6 106.0(6)
O7 Cl1 O6 112.1(6)
O11 Cl2 O10 109.5(4)
O11 Cl2 O9 109.2(4)
O10 Cl2 O9 108.8(4)
O11 Cl2 O12 109.4(4)
O10 Cl2 O12 109.6(4)
O9 Cl2 O12 110.3(3)

loop_
_geom_bond_atom_site_label_1
_geom_bond_atom_site_label_2
_geom_bond_distance
Cu1 N4 2.008(6)
Cu1 N2 2.029(6)
Cu1 N3 2.034(6)
Cu1 N1 2.149(5)
Cu1 N7 2.397(6)
Cu1 O1 2.414(5)
C1 C2 1.505(10)
C1 N1 1.509(8)
C1 H1A 0.9700
C1 H1B 0.9700
C2 C3 1.515(9)
C2 H2A 0.9700
C2 H2B 0.9700
C3 N2 1.493(8)
C3 H3A 0.9700
C3 H3B 0.9700
C4 N2 1.489(8)
C4 C5 1.510(10)
C4 H4A 0.9700
C4 H4B 0.9700
C5 N3 1.479(9)
C5 H5A 0.9700
C5 H5B 0.9700
C6 N3 1.474(9)
C6 C7 1.503(12)
C6 H6A 0.9700
C6 H6B 0.9700
C7 C8 1.500(11)
C7 H7A 0.9700
C7 H7B 0.9700
C8 N4 1.497(9)
C8 H8A 0.9700
C8 H8B 0.9700
C9 N4 1.471(9)
C9 C10 1.500(10)
C9 H9A 0.9700
C9 H9B 0.9700
C10 N1 1.516(8)
C10 H10A 0.9700
C10 H10B 0.9700
C11 C16 1.381(9)
C11 C12 1.394(9)
C11 N1 1.479(8)
C12 C13 1.391(9)
C12 N5 1.458(8)
C13 C14 1.376(9)
C13 H13 0.9300
C14 C15 1.372(10)
C14 N6 1.476(8)
C15 C16 1.385(9)
C15 H15 0.9300
C16 H16 0.9300
C17 N7 1.135(9)
C17 C18 1.452(10)
C18 H18A 0.9600
C18 H18B 0.9600
C18 H18C 0.9600
N2 H2N 0.9100
N3 H3N 0.8979
N4 H4N 0.8984
N5 O2 1.209(7)
N5 O1 1.228(7)
N6 O4 1.196(9)
N6 O3 1.217(9)
Cl1 O5 1.357(8)
Cl1 O8 1.369(9)
Cl1 O7 1.380(7)
Cl1 O6 1.402(7)
Cl2 O11 1.419(6)
Cl2 O10 1.422(6)
Cl2 O9 1.436(6)
Cl2 O12 1.436(5)
